data_7122283
loop_
_publ_author_name
'Ghatak, Tapas'
'Makarov, Konstantin'
'Fridman, Natalia'
'Eisen, Moris S.'

_publ_section_title
;
 Catalytic regeneration of a Th-H bond from a Th-O bond through a mild and
 chemoselective carbonyl hydroboration.
;
_journal_issue 78
_journal_name_full 'Chemical communications (Cambridge, England)'
_journal_page_first 11001
_journal_page_last 11004
_journal_paper_doi 10.1039/c8cc05030a
_journal_volume 54
_journal_year 2018
_chemical_formula_moiety 'C37 H76 N6 Si6 U'
_chemical_formula_sum 'C37 H76 N6 Si6 U'
_chemical_formula_weight 1011.60
_chemical_name_common 'Moris501 (Tapas)'
_chemical_name_systematic 'compound 4'
_chemical_properties_physical
Air-sensitive,Moisture-sensitive,Hygroscopic,Deliquescent,Heat-sensitive,Oxygen-sensitive,Light-sensitive,Photo-sensitive,Pyrophoric
_space_group_crystal_system monoclinic
_space_group_IT_number 14
_space_group_name_Hall '-P 2ybc'
_space_group_name_H-M_alt 'P 1 21/c 1'
_symmetry_space_group_name_Hall '-P 2ybc'
_symmetry_space_group_name_H-M 'P 1 21/c 1'
_atom_sites_solution_hydrogens geom
_audit_creation_method SHELXL-2014/7
_audit_update_record
;
2018-08-05 deposited with the CCDC.
2018-09-03 downloaded from the CCDC.
;
_cell_angle_alpha 90
_cell_angle_beta 122.980(3)
_cell_angle_gamma 90
_cell_formula_units_Z 4
_cell_length_a 18.570(3)
_cell_length_b 11.240(7)
_cell_length_c 28.4300(17)
_cell_measurement_reflns_used 7377
_cell_measurement_temperature 200(2)
_cell_measurement_theta_max 23.517
_cell_measurement_theta_min 1.481
_cell_volume 4978(3)
_computing_cell_refinement 'DENZO HKL2000 (Otwinowski & Minor 1997)'
_computing_data_collection 'Collect (Nonius, 2006)'
_computing_data_reduction 'DENZO HKL2000 (Otwinowski & Minor 1997)'
_computing_molecular_graphics 'Mercury 3.10.1'
_computing_structure_refinement 'SHELXL-2014/7 (Sheldrick, 2014)'
_computing_structure_solution 'SHELXL-2014/7 (Sheldrick, 2014)'
_diffrn_ambient_temperature 200(2)
_diffrn_detector_area_resol_mean 95
_diffrn_measured_fraction_theta_full 0.999
_diffrn_measured_fraction_theta_max 0.999
_diffrn_measurement_device_type 'Nonius KappaCCD'
_diffrn_measurement_method 'phi- and omega-scans'
_diffrn_radiation_monochromator graphite
_diffrn_radiation_source 'fine-focus sealed tube'
_diffrn_radiation_type MoK\a
_diffrn_radiation_wavelength 0.71073
_diffrn_reflns_av_R_equivalents 0.0580
_diffrn_reflns_av_unetI/netI 0.0320
_diffrn_reflns_Laue_measured_fraction_full 0.999
_diffrn_reflns_Laue_measured_fraction_max 0.999
_diffrn_reflns_limit_h_max 20
_diffrn_reflns_limit_h_min 0
_diffrn_reflns_limit_k_max 0
_diffrn_reflns_limit_k_min -12
_diffrn_reflns_limit_l_max 25
_diffrn_reflns_limit_l_min -31
_diffrn_reflns_number 7377
_diffrn_reflns_point_group_measured_fraction_full 0.999
_diffrn_reflns_point_group_measured_fraction_max 0.999
_diffrn_reflns_theta_full 23.517
_diffrn_reflns_theta_max 23.517
_diffrn_reflns_theta_min 1.481
_exptl_absorpt_coefficient_mu 3.435
_exptl_absorpt_correction_T_max 0.725
_exptl_absorpt_correction_T_min 0.377
_exptl_absorpt_correction_type multi-scan
_exptl_absorpt_process_details
; 
'HKL Denzo and Scalepack (Otwinowski & Minor 1997)'  
;
_exptl_crystal_colour Yellow
_exptl_crystal_density_diffrn 1.350
_exptl_crystal_density_method 'not measured'
_exptl_crystal_description plate
_exptl_crystal_F_000 2064
_exptl_crystal_recrystallization_method 'Re-crystallisation from solvent: Toluene/Hexane'
_exptl_crystal_size_max 0.330
_exptl_crystal_size_mid 0.270
_exptl_crystal_size_min 0.090
_refine_diff_density_max 0.987
_refine_diff_density_min -0.978
_refine_diff_density_rms 0.099
_refine_ls_extinction_method none
_refine_ls_goodness_of_fit_ref 1.074
_refine_ls_hydrogen_treatment constr
_refine_ls_matrix_type full
_refine_ls_number_parameters 437
_refine_ls_number_reflns 7377
_refine_ls_number_restraints 139
_refine_ls_restrained_S_all 1.067
_refine_ls_R_factor_all 0.0464
_refine_ls_R_factor_gt 0.0373
_refine_ls_shift/su_max 0.003
_refine_ls_shift/su_mean 0.000
_refine_ls_structure_factor_coef Fsqd
_refine_ls_weighting_details 'w=1/[\s^2^(Fo^2^)+(0.0419P)^2^+16.4418P] where P=(Fo^2^+2Fc^2^)/3'
_refine_ls_weighting_scheme calc
_refine_ls_wR_factor_gt 0.0889
_refine_ls_wR_factor_ref 0.0924
_reflns_Friedel_coverage 0.000
_reflns_number_gt 6409
_reflns_number_total 7377
_reflns_threshold_expression 'I > 2\s(I)'
_cod_data_source_file c8cc05030a2.cif
_cod_data_source_block Moris501
_cod_depositor_comments 'Adding full bibliography for 7122283--7122284.cif.'
_cod_database_code 7122283
_shelx_shelxl_version_number 2014/7
_shelx_space_group_comment
;
The symmetry employed for this shelxl refinement is uniquely defined
by the following loop, which should always be used as a source of
symmetry information in preference to the above space-group names.
They are only intended as comments.
;
_shelx_estimated_absorpt_t_min 0.397
_shelx_estimated_absorpt_t_max 0.747

loop_
_space_group_symop_operation_xyz
'x, y, z'
'-x, y+1/2, -z+1/2'
'-x, -y, -z'
'x, -y-1/2, z-1/2'

loop_
_atom_site_label
_atom_site_type_symbol
_atom_site_fract_x
_atom_site_fract_y
_atom_site_fract_z
_atom_site_U_iso_or_equiv
_atom_site_adp_type
_atom_site_occupancy
_atom_site_site_symmetry_order
_atom_site_calc_flag
_atom_site_refinement_flags_posn
_atom_site_refinement_flags_adp
U1 U 0.70768(2) 0.19598(2) 0.18399(2) 0.02834(9) Uani 1 1 d . U
Si1 Si 0.67599(12) -0.05604(17) 0.11152(7) 0.0447(4) Uani 1 1 d . U
Si2 Si 0.76980(12) -0.11277(16) 0.23279(8) 0.0443(4) Uani 1 1 d . U
Si3 Si 0.58790(12) 0.42465(16) 0.17936(8) 0.0419(4) Uani 1 1 d . U
Si4 Si 0.48518(11) 0.19792(17) 0.14004(8) 0.0427(4) Uani 1 1 d . U
Si5 Si 0.87130(11) 0.28009(16) 0.17203(7) 0.0385(4) Uani 1 1 d . U
Si6 Si 0.70587(13) 0.35226(19) 0.06988(8) 0.0489(5) Uani 1 1 d . U
N1 N 0.7740(3) 0.2301(4) 0.27218(19) 0.0327(11) Uani 1 1 d . U
N2 N 0.8699(4) 0.3403(6) 0.3522(2) 0.0620(16) Uani 1 1 d . U
N3 N 0.7722(4) 0.2178(5) 0.3541(2) 0.0447(13) Uani 1 1 d . U
N4 N 0.7208(3) -0.0077(4) 0.17958(19) 0.0351(11) Uani 1 1 d . U
N5 N 0.5798(3) 0.2736(4) 0.16372(19) 0.0348(11) Uani 1 1 d . U
N6 N 0.7606(3) 0.2807(4) 0.13487(19) 0.0322(10) Uani 1 1 d . U
C1 C 0.8034(4) 0.2603(6) 0.3227(2) 0.0374(14) Uani 1 1 d . U
C2 C 0.8560(4) 0.4314(5) 0.3845(2) 0.072(2) Uani 1 1 d G U
C3 C 0.8391(4) 0.5486(5) 0.3659(2) 0.093(3) Uani 1 1 d G U
H3 H 0.8349 0.5698 0.3321 0.111 Uiso 1 1 calc R U
C4 C 0.8284(5) 0.6347(4) 0.3966(3) 0.119(4) Uani 1 1 d G U
H4 H 0.8169 0.7148 0.3839 0.142 Uiso 1 1 calc R U
C5 C 0.8345(5) 0.6037(6) 0.4460(3) 0.126(4) Uani 1 1 d G U
H5 H 0.8272 0.6625 0.4671 0.151 Uiso 1 1 calc R U
C6 C 0.8514(4) 0.4865(7) 0.4646(2) 0.108(3) Uani 1 1 d G U
H6 H 0.8556 0.4653 0.4984 0.130 Uiso 1 1 calc R U
C7 C 0.8621(4) 0.4004(5) 0.4338(2) 0.077(2) Uani 1 1 d G U
C8 C 0.8758(4) 0.2773(5) 0.4512(2) 0.073(2) Uani 1 1 d G U
C9 C 0.9329(4) 0.2472(6) 0.50713(19) 0.104(3) Uani 1 1 d G U
H9 H 0.9639 0.3078 0.5341 0.125 Uiso 1 1 calc R U
C10 C 0.9445(4) 0.1286(7) 0.52356(17) 0.124(4) Uani 1 1 d G U
H10 H 0.9835 0.1081 0.5618 0.149 Uiso 1 1 calc R U
C11 C 0.8991(5) 0.0401(5) 0.4840(3) 0.117(4) Uani 1 1 d G U
H11 H 0.9071 -0.0410 0.4953 0.141 Uiso 1 1 calc R U
C12 C 0.8421(4) 0.0701(5) 0.4281(2) 0.091(3) Uani 1 1 d G U
H12 H 0.8111 0.0096 0.4011 0.110 Uiso 1 1 calc R U
C13 C 0.8304(3) 0.1887(5) 0.41166(16) 0.067(2) Uani 1 1 d G U
C14 C 0.9418(6) 0.3456(11) 0.3474(5) 0.101(2) Uani 1 1 d . U
H14 H 0.9216 0.3217 0.3082 0.122 Uiso 1 1 calc R U
C15 C 1.0033(6) 0.2381(10) 0.3888(5) 0.101(2) Uani 1 1 d . U
H15A H 1.0094 0.2452 0.4252 0.152 Uiso 1 1 calc R U
H15B H 1.0599 0.2436 0.3941 0.152 Uiso 1 1 calc R U
H15C H 0.9772 0.1611 0.3719 0.152 Uiso 1 1 calc R U
C16 C 0.9925(6) 0.4549(10) 0.3598(4) 0.101(2) Uani 1 1 d . U
H16A H 0.9546 0.5202 0.3368 0.152 Uiso 1 1 calc R U
H16B H 1.0365 0.4425 0.3513 0.152 Uiso 1 1 calc R U
H16C H 1.0201 0.4748 0.3996 0.152 Uiso 1 1 calc R U
C17 C 0.6792(5) 0.1876(7) 0.3263(3) 0.0607(19) Uani 1 1 d . U
H17 H 0.6494 0.2247 0.2882 0.073 Uiso 1 1 calc R U
C18 C 0.6549(7) 0.0616(9) 0.3173(5) 0.097(3) Uani 1 1 d . U
H18A H 0.6764 0.0240 0.2962 0.145 Uiso 1 1 calc R U
H18B H 0.5922 0.0547 0.2961 0.145 Uiso 1 1 calc R U
H18C H 0.6798 0.0218 0.3536 0.145 Uiso 1 1 calc R U
C19 C 0.6444(6) 0.2506(10) 0.3577(4) 0.084(3) Uani 1 1 d . U
H19A H 0.6653 0.2101 0.3934 0.125 Uiso 1 1 calc R U
H19B H 0.5815 0.2487 0.3349 0.125 Uiso 1 1 calc R U
H19C H 0.6640 0.3335 0.3648 0.125 Uiso 1 1 calc R U
C20 C 0.7567(5) -0.0752(8) 0.0921(3) 0.067(2) Uani 1 1 d . U
H20A H 0.7871 0.0001 0.0978 0.100 Uiso 1 1 calc R U
H20B H 0.7273 -0.0985 0.0526 0.100 Uiso 1 1 calc R U
H20C H 0.7980 -0.1370 0.1156 0.100 Uiso 1 1 calc R U
C21 C 0.5991(5) 0.0609(7) 0.0635(3) 0.0573(18) Uani 1 1 d . U
H21A H 0.5523 0.0689 0.0697 0.086 Uiso 1 1 calc R U
H21B H 0.5755 0.0379 0.0245 0.086 Uiso 1 1 calc R U
H21C H 0.6292 0.1370 0.0713 0.086 Uiso 1 1 calc R U
C22 C 0.6111(5) -0.1966(7) 0.0935(3) 0.064(2) Uani 1 1 d . U
H22A H 0.6485 -0.2621 0.1167 0.097 Uiso 1 1 calc R U
H22B H 0.5855 -0.2155 0.0538 0.097 Uiso 1 1 calc R U
H22C H 0.5655 -0.1854 0.1006 0.097 Uiso 1 1 calc R U
C23 C 0.8307(5) -0.2280(6) 0.2199(3) 0.060(2) Uani 1 1 d . U
H23A H 0.7905 -0.2749 0.1867 0.090 Uiso 1 1 calc R U
H23B H 0.8614 -0.2807 0.2526 0.090 Uiso 1 1 calc R U
H23C H 0.8721 -0.1885 0.2139 0.090 Uiso 1 1 calc R U
C24 C 0.6881(5) -0.1932(6) 0.2404(4) 0.063(2) Uani 1 1 d . U
H24A H 0.6573 -0.1358 0.2491 0.095 Uiso 1 1 calc R U
H24B H 0.7171 -0.2516 0.2707 0.095 Uiso 1 1 calc R U
H24C H 0.6473 -0.2340 0.2052 0.095 Uiso 1 1 calc R U
C25 C 0.8519(5) -0.0502(7) 0.3026(3) 0.0558(18) Uani 1 1 d . U
H25A H 0.9011 -0.0215 0.3019 0.084 Uiso 1 1 calc R U
H25B H 0.8709 -0.1122 0.3313 0.084 Uiso 1 1 calc R U
H25C H 0.8268 0.0160 0.3114 0.084 Uiso 1 1 calc R U
C26 C 0.6924(4) 0.4850(6) 0.1916(3) 0.0483(16) Uani 1 1 d . U
H26A H 0.7409 0.4433 0.2232 0.072 Uiso 1 1 calc R U
H26B H 0.6967 0.5703 0.1999 0.072 Uiso 1 1 calc R U
H26C H 0.6935 0.4727 0.1578 0.072 Uiso 1 1 calc R U
C27 C 0.5937(5) 0.4618(6) 0.2455(3) 0.0522(17) Uani 1 1 d . U
H27A H 0.5448 0.4260 0.2445 0.078 Uiso 1 1 calc R U
H27B H 0.5922 0.5483 0.2490 0.078 Uiso 1 1 calc R U
H27C H 0.6473 0.4304 0.2777 0.078 Uiso 1 1 calc R U
C28 C 0.4969(5) 0.5138(7) 0.1218(3) 0.0605(19) Uani 1 1 d . U
H28A H 0.4958 0.5039 0.0871 0.091 Uiso 1 1 calc R U
H28B H 0.5050 0.5980 0.1323 0.091 Uiso 1 1 calc R U
H28C H 0.4426 0.4859 0.1158 0.091 Uiso 1 1 calc R U
C29 C 0.4063(5) 0.2213(9) 0.0632(3) 0.072(2) Uani 1 1 d . U
H29A H 0.3953 0.3066 0.0555 0.108 Uiso 1 1 calc R U
H29B H 0.3525 0.1804 0.0516 0.108 Uiso 1 1 calc R U
H29C H 0.4298 0.1891 0.0422 0.108 Uiso 1 1 calc R U
C30 C 0.4304(5) 0.2432(7) 0.1764(4) 0.063(2) Uani 1 1 d . U
H30A H 0.4695 0.2312 0.2169 0.094 Uiso 1 1 calc R U
H30B H 0.3787 0.1948 0.1625 0.094 Uiso 1 1 calc R U
H30C H 0.4143 0.3274 0.1689 0.094 Uiso 1 1 calc R U
C31 C 0.5057(5) 0.0337(6) 0.1534(3) 0.0595(19) Uani 1 1 d . U
H31A H 0.5455 0.0078 0.1428 0.089 Uiso 1 1 calc R U
H31B H 0.4515 -0.0097 0.1310 0.089 Uiso 1 1 calc R U
H31C H 0.5310 0.0173 0.1932 0.089 Uiso 1 1 calc R U
C32 C 0.9196(5) 0.4250(7) 0.2084(3) 0.0614(19) Uani 1 1 d . U
H32A H 0.8902 0.4532 0.2263 0.092 Uiso 1 1 calc R U
H32B H 0.9131 0.4840 0.1810 0.092 Uiso 1 1 calc R U
H32C H 0.9807 0.4136 0.2370 0.092 Uiso 1 1 calc R U
C33 C 0.9168(5) 0.2464(8) 0.1291(3) 0.064(2) Uani 1 1 d . U
H33A H 0.8926 0.1716 0.1088 0.096 Uiso 1 1 calc R U
H33B H 0.9794 0.2390 0.1537 0.096 Uiso 1 1 calc R U
H33C H 0.9025 0.3109 0.1022 0.096 Uiso 1 1 calc R U
C34 C 0.9120(4) 0.1597(6) 0.2263(3) 0.0480(16) Uani 1 1 d . U
H34A H 0.8892 0.1719 0.2500 0.072 Uiso 1 1 calc R U
H34B H 0.9748 0.1622 0.2496 0.072 Uiso 1 1 calc R U
H34C H 0.8932 0.0821 0.2078 0.072 Uiso 1 1 calc R U
C35 C 0.7538(6) 0.5002(8) 0.0710(4) 0.082(3) Uani 1 1 d . U
H35A H 0.7587 0.5495 0.1010 0.123 Uiso 1 1 calc R U
H35B H 0.7169 0.5402 0.0349 0.123 Uiso 1 1 calc R U
H35C H 0.8109 0.4880 0.0776 0.123 Uiso 1 1 calc R U
C36 C 0.5909(5) 0.3818(8) 0.0444(3) 0.062(2) Uani 1 1 d . U
H36A H 0.5755 0.3368 0.0672 0.093 Uiso 1 1 calc R U
H36B H 0.5540 0.3571 0.0051 0.093 Uiso 1 1 calc R U
H36C H 0.5830 0.4670 0.0475 0.093 Uiso 1 1 calc R U
C37 C 0.7055(6) 0.2623(10) 0.0142(3) 0.081(3) Uani 1 1 d . U
H37A H 0.7530 0.2879 0.0109 0.121 Uiso 1 1 calc R U
H37B H 0.6510 0.2743 -0.0218 0.121 Uiso 1 1 calc R U
H37C H 0.7123 0.1779 0.0243 0.121 Uiso 1 1 calc R U

loop_
_atom_site_aniso_label
_atom_site_aniso_U_11
_atom_site_aniso_U_22
_atom_site_aniso_U_33
_atom_site_aniso_U_23
_atom_site_aniso_U_13
_atom_site_aniso_U_12
U1 0.02927(13) 0.02923(13) 0.02701(13) -0.00215(9) 0.01564(10) -0.00015(10)
Si1 0.0431(10) 0.0445(11) 0.0452(10) -0.0167(8) 0.0233(8) -0.0106(8)
Si2 0.0478(11) 0.0317(10) 0.0558(11) 0.0027(8) 0.0297(9) 0.0050(8)
Si3 0.0480(10) 0.0371(10) 0.0512(10) 0.0055(8) 0.0338(9) 0.0099(8)
Si4 0.0324(9) 0.0516(11) 0.0447(10) 0.0021(8) 0.0215(8) 0.0007(8)
Si5 0.0351(9) 0.0387(10) 0.0470(10) -0.0005(8) 0.0258(8) -0.0004(7)
Si6 0.0522(11) 0.0618(13) 0.0395(10) 0.0149(9) 0.0294(9) 0.0121(10)
N1 0.030(3) 0.036(3) 0.031(2) -0.002(2) 0.016(2) -0.004(2)
N2 0.069(4) 0.081(4) 0.039(3) -0.026(3) 0.030(3) -0.037(3)
N3 0.051(3) 0.055(4) 0.033(3) 0.001(2) 0.026(2) 0.001(3)
N4 0.040(3) 0.024(2) 0.043(3) -0.006(2) 0.024(2) -0.003(2)
N5 0.032(2) 0.043(3) 0.034(3) 0.001(2) 0.021(2) 0.004(2)
N6 0.038(3) 0.028(3) 0.033(2) 0.0005(19) 0.021(2) 0.003(2)
C1 0.044(3) 0.036(3) 0.033(3) -0.004(2) 0.021(3) -0.006(3)
C2 0.068(5) 0.075(5) 0.057(4) -0.029(4) 0.023(4) -0.021(4)
C3 0.089(7) 0.077(5) 0.081(6) -0.025(4) 0.026(5) -0.020(5)
C4 0.121(9) 0.083(7) 0.133(9) -0.048(6) 0.058(8) -0.013(7)
C5 0.114(9) 0.134(8) 0.125(9) -0.076(8) 0.061(8) -0.020(8)
C6 0.104(8) 0.129(7) 0.085(6) -0.072(6) 0.047(6) -0.036(7)
C7 0.063(5) 0.116(5) 0.053(4) -0.036(4) 0.032(4) -0.019(5)
C8 0.053(4) 0.138(6) 0.031(3) -0.006(4) 0.025(3) 0.004(5)
C9 0.083(7) 0.172(9) 0.050(4) -0.007(5) 0.032(5) 0.024(7)
C10 0.122(9) 0.191(11) 0.057(5) 0.025(5) 0.047(6) 0.085(9)
C11 0.151(11) 0.143(8) 0.075(6) 0.041(5) 0.072(7) 0.070(7)
C12 0.126(8) 0.102(6) 0.069(5) 0.026(4) 0.067(5) 0.037(6)
C13 0.074(5) 0.092(5) 0.054(4) 0.005(4) 0.047(4) 0.007(4)
C14 0.073(4) 0.123(5) 0.113(5) -0.035(4) 0.054(3) -0.042(3)
C15 0.073(4) 0.123(5) 0.113(5) -0.035(4) 0.054(3) -0.042(3)
C16 0.073(4) 0.123(5) 0.113(5) -0.035(4) 0.054(3) -0.042(3)
C17 0.072(4) 0.070(5) 0.055(4) -0.011(4) 0.044(4) -0.016(4)
C18 0.102(7) 0.080(6) 0.131(9) -0.011(6) 0.078(7) -0.021(5)
C19 0.080(6) 0.120(7) 0.072(6) 0.003(5) 0.055(5) 0.013(6)
C20 0.074(5) 0.079(6) 0.061(5) -0.023(4) 0.046(4) -0.012(4)
C21 0.054(4) 0.066(5) 0.038(3) -0.014(3) 0.017(3) -0.017(3)
C22 0.066(5) 0.053(4) 0.066(5) -0.025(4) 0.031(4) -0.016(4)
C23 0.053(4) 0.040(4) 0.081(5) -0.004(3) 0.032(4) 0.009(3)
C24 0.073(5) 0.041(4) 0.090(6) 0.013(4) 0.054(5) 0.004(4)
C25 0.062(4) 0.052(4) 0.047(4) 0.011(3) 0.025(3) 0.011(3)
C26 0.059(4) 0.022(3) 0.072(5) 0.002(3) 0.041(4) -0.003(3)
C27 0.066(5) 0.040(4) 0.063(4) -0.006(3) 0.043(4) 0.005(3)
C28 0.064(4) 0.055(5) 0.074(5) 0.020(4) 0.046(4) 0.025(4)
C29 0.040(4) 0.104(7) 0.054(4) 0.004(4) 0.014(3) -0.004(4)
C30 0.063(5) 0.062(5) 0.089(5) 0.005(4) 0.058(5) 0.004(4)
C31 0.054(4) 0.049(4) 0.083(5) -0.005(4) 0.043(4) -0.010(3)
C32 0.050(4) 0.054(4) 0.081(5) -0.010(4) 0.037(4) -0.014(3)
C33 0.058(5) 0.078(5) 0.073(5) 0.002(4) 0.047(4) 0.007(4)
C34 0.036(3) 0.056(4) 0.047(4) 0.005(3) 0.019(3) 0.007(3)
C35 0.093(6) 0.071(5) 0.098(6) 0.041(5) 0.063(6) 0.011(5)
C36 0.057(4) 0.076(6) 0.048(4) 0.020(4) 0.026(3) 0.020(4)
C37 0.085(6) 0.126(7) 0.042(4) 0.007(4) 0.042(4) 0.020(6)

loop_
_atom_type_symbol
_atom_type_description
_atom_type_scat_dispersion_real
_atom_type_scat_dispersion_imag
_atom_type_scat_source
C C 0.0033 0.0016 'International Tables Vol C Tables 4.2.6.8 and 6.1.1.4'
H H 0.0000 0.0000 'International Tables Vol C Tables 4.2.6.8 and 6.1.1.4'
N N 0.0061 0.0033 'International Tables Vol C Tables 4.2.6.8 and 6.1.1.4'
Si Si 0.0817 0.0704 'International Tables Vol C Tables 4.2.6.8 and 6.1.1.4'
U U -9.6767 9.6646 'International Tables Vol C Tables 4.2.6.8 and 6.1.1.4'

loop_
_geom_angle_atom_site_label_1
_geom_angle_atom_site_label_2
_geom_angle_atom_site_label_3
_geom_angle
N1 U1 N5 94.78(17)
N1 U1 N6 118.14(17)
N5 U1 N6 114.56(17)
N1 U1 N4 103.31(17)
N5 U1 N4 119.29(17)
N6 U1 N4 106.48(16)
N4 Si1 C20 113.1(3)
N4 Si1 C21 107.9(3)
C20 Si1 C21 106.3(4)
N4 Si1 C22 114.6(3)
C20 Si1 C22 108.7(4)
C21 Si1 C22 105.6(3)
N4 Si2 C25 114.1(3)
N4 Si2 C24 110.8(3)
C25 Si2 C24 107.7(4)
N4 Si2 C23 112.6(3)
C25 Si2 C23 103.7(3)
C24 Si2 C23 107.4(4)
N5 Si3 C27 115.1(3)
N5 Si3 C28 112.7(3)
C27 Si3 C28 106.9(3)
N5 Si3 C26 109.4(3)
C27 Si3 C26 104.0(3)
C28 Si3 C26 108.2(3)
N5 Si4 C29 111.7(3)
N5 Si4 C30 113.2(3)
C29 Si4 C30 106.9(4)
N5 Si4 C31 110.7(3)
C29 Si4 C31 108.5(4)
C30 Si4 C31 105.5(4)
N6 Si5 C33 114.5(3)
N6 Si5 C34 108.6(3)
C33 Si5 C34 105.7(3)
N6 Si5 C32 112.7(3)
C33 Si5 C32 106.7(4)
C34 Si5 C32 108.4(3)
N6 Si6 C36 112.0(3)
N6 Si6 C37 112.2(3)
C36 Si6 C37 106.8(4)
N6 Si6 C35 113.1(3)
C36 Si6 C35 106.2(4)
C37 Si6 C35 106.0(4)
C1 N1 U1 171.0(4)
C1 N2 C14 123.2(7)
C1 N2 C2 115.1(6)
C14 N2 C2 121.4(6)
C1 N3 C13 119.8(5)
C1 N3 C17 120.2(5)
C13 N3 C17 119.5(5)
Si1 N4 Si2 117.8(3)
Si1 N4 U1 111.8(2)
Si2 N4 U1 130.3(2)
Si4 N5 Si3 120.6(3)
Si4 N5 U1 127.3(3)
Si3 N5 U1 112.0(2)
Si5 N6 Si6 117.6(3)
Si5 N6 U1 112.7(2)
Si6 N6 U1 129.5(3)
N1 C1 N2 123.3(6)
N1 C1 N3 124.2(6)
N2 C1 N3 112.5(5)
C3 C2 C7 120.0
C3 C2 N2 119.8(5)
C7 C2 N2 120.2(5)
C4 C3 C2 120.0
C4 C3 H3 120.0
C2 C3 H3 120.0
C3 C4 C5 120.0
C3 C4 H4 120.0
C5 C4 H4 120.0
C6 C5 C4 120.0
C6 C5 H5 120.0
C4 C5 H5 120.0
C5 C6 C7 120.0
C5 C6 H6 120.0
C7 C6 H6 120.0
C6 C7 C2 120.0
C6 C7 C8 120.8(4)
C2 C7 C8 119.2(4)
C9 C8 C13 120.0
C9 C8 C7 120.4(4)
C13 C8 C7 119.6(4)
C10 C9 C8 120.0
C10 C9 H9 120.0
C8 C9 H9 120.0
C9 C10 C11 120.0
C9 C10 H10 120.0
C11 C10 H10 120.0
C12 C11 C10 120.0
C12 C11 H11 120.0
C10 C11 H11 120.0
C13 C12 C11 120.0
C13 C12 H12 120.0
C11 C12 H12 120.0
C12 C13 C8 120.0
C12 C13 N3 119.2(4)
C8 C13 N3 120.8(4)
N2 C14 C16 121.7(10)
N2 C14 C15 103.0(8)
C16 C14 C15 109.8(8)
N2 C14 H14 107.2
C16 C14 H14 107.2
C15 C14 H14 107.2
C14 C15 H15A 109.5
C14 C15 H15B 109.5
H15A C15 H15B 109.5
C14 C15 H15C 109.5
H15A C15 H15C 109.5
H15B C15 H15C 109.5
C14 C16 H16A 109.5
C14 C16 H16B 109.5
H16A C16 H16B 109.5
C14 C16 H16C 109.5
H16A C16 H16C 109.5
H16B C16 H16C 109.5
C18 C17 N3 117.9(8)
C18 C17 C19 111.2(7)
N3 C17 C19 108.6(6)
C18 C17 H17 106.1
N3 C17 H17 106.1
C19 C17 H17 106.1
C17 C18 H18A 109.5
C17 C18 H18B 109.5
H18A C18 H18B 109.5
C17 C18 H18C 109.5
H18A C18 H18C 109.5
H18B C18 H18C 109.5
C17 C19 H19A 109.5
C17 C19 H19B 109.5
H19A C19 H19B 109.5
C17 C19 H19C 109.5
H19A C19 H19C 109.5
H19B C19 H19C 109.5
Si1 C20 H20A 109.5
Si1 C20 H20B 109.5
H20A C20 H20B 109.5
Si1 C20 H20C 109.5
H20A C20 H20C 109.5
H20B C20 H20C 109.5
Si1 C21 H21A 109.5
Si1 C21 H21B 109.5
H21A C21 H21B 109.5
Si1 C21 H21C 109.5
H21A C21 H21C 109.5
H21B C21 H21C 109.5
Si1 C22 H22A 109.5
Si1 C22 H22B 109.5
H22A C22 H22B 109.5
Si1 C22 H22C 109.5
H22A C22 H22C 109.5
H22B C22 H22C 109.5
Si2 C23 H23A 109.5
Si2 C23 H23B 109.5
H23A C23 H23B 109.5
Si2 C23 H23C 109.5
H23A C23 H23C 109.5
H23B C23 H23C 109.5
Si2 C24 H24A 109.5
Si2 C24 H24B 109.5
H24A C24 H24B 109.5
Si2 C24 H24C 109.5
H24A C24 H24C 109.5
H24B C24 H24C 109.5
Si2 C25 H25A 109.5
Si2 C25 H25B 109.5
H25A C25 H25B 109.5
Si2 C25 H25C 109.5
H25A C25 H25C 109.5
H25B C25 H25C 109.5
Si3 C26 H26A 109.5
Si3 C26 H26B 109.5
H26A C26 H26B 109.5
Si3 C26 H26C 109.5
H26A C26 H26C 109.5
H26B C26 H26C 109.5
Si3 C27 H27A 109.5
Si3 C27 H27B 109.5
H27A C27 H27B 109.5
Si3 C27 H27C 109.5
H27A C27 H27C 109.5
H27B C27 H27C 109.5
Si3 C28 H28A 109.5
Si3 C28 H28B 109.5
H28A C28 H28B 109.5
Si3 C28 H28C 109.5
H28A C28 H28C 109.5
H28B C28 H28C 109.5
Si4 C29 H29A 109.5
Si4 C29 H29B 109.5
H29A C29 H29B 109.5
Si4 C29 H29C 109.5
H29A C29 H29C 109.5
H29B C29 H29C 109.5
Si4 C30 H30A 109.5
Si4 C30 H30B 109.5
H30A C30 H30B 109.5
Si4 C30 H30C 109.5
H30A C30 H30C 109.5
H30B C30 H30C 109.5
Si4 C31 H31A 109.5
Si4 C31 H31B 109.5
H31A C31 H31B 109.5
Si4 C31 H31C 109.5
H31A C31 H31C 109.5
H31B C31 H31C 109.5
Si5 C32 H32A 109.5
Si5 C32 H32B 109.5
H32A C32 H32B 109.5
Si5 C32 H32C 109.5
H32A C32 H32C 109.5
H32B C32 H32C 109.5
Si5 C33 H33A 109.5
Si5 C33 H33B 109.5
H33A C33 H33B 109.5
Si5 C33 H33C 109.5
H33A C33 H33C 109.5
H33B C33 H33C 109.5
Si5 C34 H34A 109.5
Si5 C34 H34B 109.5
H34A C34 H34B 109.5
Si5 C34 H34C 109.5
H34A C34 H34C 109.5
H34B C34 H34C 109.5
Si6 C35 H35A 109.5
Si6 C35 H35B 109.5
H35A C35 H35B 109.5
Si6 C35 H35C 109.5
H35A C35 H35C 109.5
H35B C35 H35C 109.5
Si6 C36 H36A 109.5
Si6 C36 H36B 109.5
H36A C36 H36B 109.5
Si6 C36 H36C 109.5
H36A C36 H36C 109.5
H36B C36 H36C 109.5
Si6 C37 H37A 109.5
Si6 C37 H37B 109.5
H37A C37 H37B 109.5
Si6 C37 H37C 109.5
H37A C37 H37C 109.5
H37B C37 H37C 109.5

loop_
_geom_bond_atom_site_label_1
_geom_bond_atom_site_label_2
_geom_bond_distance
U1 N1 2.142(5)
U1 N5 2.290(5)
U1 N6 2.306(5)
U1 N4 2.313(5)
Si1 N4 1.726(5)
Si1 C20 1.871(7)
Si1 C21 1.873(8)
Si1 C22 1.881(7)
Si2 N4 1.736(5)
Si2 C25 1.861(7)
Si2 C24 1.876(7)
Si2 C23 1.882(7)
Si3 N5 1.740(5)
Si3 C27 1.871(6)
Si3 C28 1.878(7)
Si3 C26 1.901(7)
Si4 N5 1.725(5)
Si4 C29 1.872(8)
Si4 C30 1.873(7)
Si4 C31 1.882(8)
Si5 N6 1.726(5)
Si5 C33 1.864(7)
Si5 C34 1.875(7)
Si5 C32 1.876(7)
Si6 N6 1.746(5)
Si6 C36 1.874(7)
Si6 C37 1.876(8)
Si6 C35 1.878(9)
N1 C1 1.274(7)
N2 C1 1.383(8)
N2 C14 1.415(11)
N2 C2 1.488(7)
N3 C1 1.387(8)
N3 C13 1.423(6)
N3 C17 1.496(9)
C2 C3 1.3900
C2 C7 1.3900
C3 C4 1.3900
C3 H3 0.9500
C4 C5 1.3900
C4 H4 0.9500
C5 C6 1.3900
C5 H5 0.9500
C6 C7 1.3900
C6 H6 0.9500
C7 C8 1.444(7)
C8 C9 1.3900
C8 C13 1.3900
C9 C10 1.3900
C9 H9 0.9500
C10 C11 1.3900
C10 H10 0.9500
C11 C12 1.3900
C11 H11 0.9500
C12 C13 1.3900
C12 H12 0.9500
C14 C16 1.469(13)
C14 C15 1.639(16)
C14 H14 1.0000
C15 H15A 0.9800
C15 H15B 0.9800
C15 H15C 0.9800
C16 H16A 0.9800
C16 H16B 0.9800
C16 H16C 0.9800
C17 C18 1.466(12)
C17 C19 1.531(11)
C17 H17 1.0000
C18 H18A 0.9800
C18 H18B 0.9800
C18 H18C 0.9800
C19 H19A 0.9800
C19 H19B 0.9800
C19 H19C 0.9800
C20 H20A 0.9800
C20 H20B 0.9800
C20 H20C 0.9800
C21 H21A 0.9800
C21 H21B 0.9800
C21 H21C 0.9800
C22 H22A 0.9800
C22 H22B 0.9800
C22 H22C 0.9800
C23 H23A 0.9800
C23 H23B 0.9800
C23 H23C 0.9800
C24 H24A 0.9800
C24 H24B 0.9800
C24 H24C 0.9800
C25 H25A 0.9800
C25 H25B 0.9800
C25 H25C 0.9800
C26 H26A 0.9800
C26 H26B 0.9800
C26 H26C 0.9800
C27 H27A 0.9800
C27 H27B 0.9800
C27 H27C 0.9800
C28 H28A 0.9800
C28 H28B 0.9800
C28 H28C 0.9800
C29 H29A 0.9800
C29 H29B 0.9800
C29 H29C 0.9800
C30 H30A 0.9800
C30 H30B 0.9800
C30 H30C 0.9800
C31 H31A 0.9800
C31 H31B 0.9800
C31 H31C 0.9800
C32 H32A 0.9800
C32 H32B 0.9800
C32 H32C 0.9800
C33 H33A 0.9800
C33 H33B 0.9800
C33 H33C 0.9800
C34 H34A 0.9800
C34 H34B 0.9800
C34 H34C 0.9800
C35 H35A 0.9800
C35 H35B 0.9800
C35 H35C 0.9800
C36 H36A 0.9800
C36 H36B 0.9800
C36 H36C 0.9800
C37 H37A 0.9800
C37 H37B 0.9800
C37 H37C 0.9800
